data_4035367
loop_
_publ_author_name
'Dong, Chao-Chen'
'Xiang, Jun-Feng'
'Xu, Li-Jin'
'Gong, Han-Yuan'

_publ_section_title
;
 From CO<sub>2</sub> to 4 H-Quinolizin-4-ones: A One-Pot Multicomponent
 Approach via Ag<sub>2</sub>O/Cs<sub>2</sub>CO<sub>3</sub> Orthogonal
 Tandem Catalysis.
;
_journal_issue 16
_journal_name_full 'The Journal of organic chemistry'
_journal_page_first 9561
_journal_page_last 9567
_journal_paper_doi 10.1021/acs.joc.8b01206
_journal_volume 83
_journal_year 2018
_chemical_formula_sum 'C22 H15 N O2'
_chemical_formula_weight 325.35
_space_group_IT_number 15
_space_group_name_Hall '-C 2yc'
_space_group_name_H-M_alt 'C 1 2/c 1'
_symmetry_cell_setting monoclinic
_symmetry_space_group_name_H-M 'C 1 2/c 1'
_atom_sites_solution_hydrogens geom
_atom_sites_solution_primary direct
_atom_sites_solution_secondary difmap
_audit_creation_method SHELXL-97
_cell_angle_alpha 90.00
_cell_angle_beta 100.30(3)
_cell_angle_gamma 90.00
_cell_formula_units_Z 8
_cell_length_a 14.819(3)
_cell_length_b 7.9577(16)
_cell_length_c 28.380(6)
_cell_measurement_reflns_used 2835
_cell_measurement_temperature 173.1500
_cell_measurement_theta_max 25.00
_cell_measurement_theta_min 1.46
_cell_volume 3292.8(12)
_computing_cell_refinement 'CrystalClear (Rigaku Inc., 2007)'
_computing_data_collection 'CrystalClear (Rigaku Inc., 2007)'
_computing_data_reduction 'CrystalClear (Rigaku Inc., 2007)'
_computing_structure_refinement 'SHELXL-97 (Sheldrick, 1997)'
_computing_structure_solution 'SHELXS-97 (Sheldrick, 1990)'
_diffrn_ambient_temperature 173.1500
_diffrn_detector_area_resol_mean 28.5714
_diffrn_measured_fraction_theta_full 0.981
_diffrn_measured_fraction_theta_max 0.981
_diffrn_measurement_device
;
Saturn724+ (2x2 bin mode)
;
_diffrn_measurement_method dtprofit.ref
_diffrn_radiation_monochromator graphite
_diffrn_radiation_source 'fine-focus sealed tube'
_diffrn_radiation_type MoK\a
_diffrn_radiation_wavelength 0.71073
_diffrn_reflns_av_R_equivalents 0.0391
_diffrn_reflns_av_sigmaI/netI 0.0397
_diffrn_reflns_limit_h_max 12
_diffrn_reflns_limit_h_min -17
_diffrn_reflns_limit_k_max 9
_diffrn_reflns_limit_k_min -8
_diffrn_reflns_limit_l_max 33
_diffrn_reflns_limit_l_min -33
_diffrn_reflns_number 8614
_diffrn_reflns_theta_full 25.00
_diffrn_reflns_theta_max 25.00
_diffrn_reflns_theta_min 1.46
_exptl_absorpt_coefficient_mu 0.084
_exptl_absorpt_correction_T_max 0.0000
_exptl_absorpt_correction_T_min 0.0000
_exptl_absorpt_correction_type none
_exptl_crystal_colour Colorless
_exptl_crystal_density_diffrn 1.313
_exptl_crystal_density_method 'not measured'
_exptl_crystal_description Prism
_exptl_crystal_F_000 1360
_exptl_crystal_size_max 0.12
_exptl_crystal_size_mid 0.06
_exptl_crystal_size_min 0.04
_refine_diff_density_max 0.207
_refine_diff_density_min -0.184
_refine_diff_density_rms 0.039
_refine_ls_extinction_method none
_refine_ls_goodness_of_fit_ref 1.012
_refine_ls_hydrogen_treatment constr
_refine_ls_matrix_type full
_refine_ls_number_parameters 226
_refine_ls_number_reflns 2835
_refine_ls_number_restraints 0
_refine_ls_restrained_S_all 1.012
_refine_ls_R_factor_all 0.0740
_refine_ls_R_factor_gt 0.0670
_refine_ls_shift/su_max 0.000
_refine_ls_shift/su_mean 0.000
_refine_ls_structure_factor_coef Fsqd
_refine_ls_weighting_details 'calc w=1/[\s^2^(Fo^2^)+(0.0500P)^2^+7.0000P] where P=(Fo^2^+2Fc^2^)/3'
_refine_ls_weighting_scheme calc
_refine_ls_wR_factor_gt 0.1447
_refine_ls_wR_factor_ref 0.1495
_reflns_number_gt 2599
_reflns_number_total 2835
_reflns_threshold_expression >2sigma(I)
_cod_data_source_file jo8b01206_si_004.cif
_cod_data_source_block a
_cod_depositor_comments
;
The following automatic conversions were performed:

data item '_exptl_absorpt_correction_type' value 'None' was changed
to 'none' in accordance with the
/home/data/users/saulius/crontab/automatic-downloads/current/ACS/lib/dictionaries/cif_core.dic
dictionary named 'cif_core.dic' version 2.4.2 last updated on
2011-04-26.

data item '_symmetry_cell_setting' value 'Monoclinic' was changed to
'monoclinic' in accordance with the
/home/data/users/saulius/crontab/automatic-downloads/current/ACS/lib/dictionaries/cif_core.dic
dictionary named 'cif_core.dic' version 2.4.2 last updated on
2011-04-26.

Automatic conversion script
Id: cif_fix_values 6909 2019-04-08 15:41:33Z antanas 
;
_cod_original_cell_volume 3292.8(11)
_cod_original_sg_symbol_H-M C2/c
_cod_database_code 4035367

loop_
_symmetry_equiv_pos_as_xyz
'x, y, z'
'-x, y, -z+1/2'
'x+1/2, y+1/2, z'
'-x+1/2, y+1/2, -z+1/2'
'-x, -y, -z'
'x, -y, z-1/2'
'-x+1/2, -y+1/2, -z'
'x+1/2, -y+1/2, z-1/2'

loop_
_atom_site_label
_atom_site_type_symbol
_atom_site_fract_x
_atom_site_fract_y
_atom_site_fract_z
_atom_site_U_iso_or_equiv
_atom_site_adp_type
_atom_site_occupancy
_atom_site_symmetry_multiplicity
_atom_site_calc_flag
_atom_site_refinement_flags
N1 N 0.23310(17) 0.0048(3) 0.50922(7) 0.0456(6) Uani 1 1 d .
C1 C 0.2190(2) 0.0665(4) 0.46256(9) 0.0555(9) Uani 1 1 d .
H1A H 0.2607 0.0405 0.4427 0.067 Uiso 1 1 calc R
C2 C 0.1458(3) 0.1630(4) 0.44579(11) 0.0644(10) Uani 1 1 d .
H2A H 0.1380 0.2046 0.4147 0.077 Uiso 1 1 calc R
C3 C 0.0809(2) 0.2020(4) 0.47488(11) 0.0597(9) Uani 1 1 d .
H3A H 0.0303 0.2689 0.4633 0.072 Uiso 1 1 calc R
C4 C 0.0935(2) 0.1400(3) 0.52001(10) 0.0495(7) Uani 1 1 d .
H4A H 0.0498 0.1630 0.5390 0.059 Uiso 1 1 calc R
C5 C 0.17127(19) 0.0409(3) 0.53946(9) 0.0414(6) Uani 1 1 d .
C6 C 0.18863(18) -0.0211(3) 0.58654(8) 0.0377(6) Uani 1 1 d .
C7 C 0.27128(17) -0.1087(3) 0.60313(8) 0.0372(6) Uani 1 1 d .
C8 C 0.33116(19) -0.1433(3) 0.57250(9) 0.0425(6) Uani 1 1 d .
H8A H 0.3852 -0.2004 0.5844 0.051 Uiso 1 1 calc R
C9 C 0.3143(2) -0.0958(3) 0.52370(9) 0.0464(7) Uani 1 1 d .
C10 C 0.11602(18) -0.0038(3) 0.61629(9) 0.0378(6) Uani 1 1 d .
C11 C 0.08069(16) -0.1594(3) 0.63557(8) 0.0324(5) Uani 1 1 d .
C12 C 0.02489(17) -0.1448(3) 0.67018(9) 0.0418(6) Uani 1 1 d .
H12A H 0.0134 -0.0394 0.6820 0.050 Uiso 1 1 calc R
C13 C -0.01327(19) -0.2862(4) 0.68695(10) 0.0485(7) Uani 1 1 d .
H13A H -0.0510 -0.2757 0.7097 0.058 Uiso 1 1 calc R
C14 C 0.00449(18) -0.4424(4) 0.67005(10) 0.0481(7) Uani 1 1 d .
H14A H -0.0202 -0.5375 0.6819 0.058 Uiso 1 1 calc R
C15 C 0.05909(18) -0.4588(3) 0.63542(10) 0.0421(6) Uani 1 1 d .
H15A H 0.0703 -0.5646 0.6238 0.051 Uiso 1 1 calc R
C16 C 0.09678(17) -0.3178(3) 0.61832(9) 0.0359(6) Uani 1 1 d .
H16A H 0.1333 -0.3290 0.5950 0.043 Uiso 1 1 calc R
C17 C 0.29722(16) -0.1561(3) 0.65466(8) 0.0355(6) Uani 1 1 d .
C18 C 0.28733(17) -0.0411(3) 0.69035(8) 0.0397(6) Uani 1 1 d .
H18A H 0.2614 0.0635 0.6820 0.048 Uiso 1 1 calc R
C19 C 0.31595(18) -0.0812(4) 0.73847(9) 0.0432(6) Uani 1 1 d .
H19A H 0.3095 -0.0032 0.7620 0.052 Uiso 1 1 calc R
C20 C 0.35388(18) -0.2363(4) 0.75118(9) 0.0453(7) Uani 1 1 d .
H20A H 0.3732 -0.2631 0.7833 0.054 Uiso 1 1 calc R
C21 C 0.36313(18) -0.3521(4) 0.71605(9) 0.0457(7) Uani 1 1 d .
H21A H 0.3880 -0.4573 0.7247 0.055 Uiso 1 1 calc R
C22 C 0.33559(17) -0.3127(3) 0.66803(9) 0.0399(6) Uani 1 1 d .
H22A H 0.3428 -0.3910 0.6447 0.048 Uiso 1 1 calc R
O1 O 0.36272(15) -0.1300(3) 0.49375(7) 0.0592(6) Uani 1 1 d .
O2 O 0.08190(14) 0.1323(2) 0.62340(7) 0.0533(5) Uani 1 1 d .

loop_
_atom_site_aniso_label
_atom_site_aniso_U_11
_atom_site_aniso_U_22
_atom_site_aniso_U_33
_atom_site_aniso_U_23
_atom_site_aniso_U_13
_atom_site_aniso_U_12
N1 0.0654(16) 0.0389(13) 0.0296(11) 0.0007(9) 0.0009(10) -0.0236(11)
C1 0.086(2) 0.0477(17) 0.0298(14) 0.0002(12) 0.0021(15) -0.0319(17)
C2 0.094(3) 0.0522(19) 0.0375(16) 0.0098(14) -0.0138(17) -0.0356(18)
C3 0.072(2) 0.0507(18) 0.0476(17) 0.0129(14) -0.0143(16) -0.0247(16)
C4 0.0573(18) 0.0423(16) 0.0428(15) 0.0078(12) -0.0072(13) -0.0185(13)
C5 0.0520(16) 0.0345(14) 0.0350(14) 0.0007(11) 0.0008(12) -0.0177(12)
C6 0.0492(15) 0.0317(13) 0.0301(12) 0.0011(10) 0.0009(11) -0.0135(11)
C7 0.0444(14) 0.0357(14) 0.0309(13) -0.0037(10) 0.0047(11) -0.0113(11)
C8 0.0496(15) 0.0428(15) 0.0348(13) -0.0043(11) 0.0070(12) -0.0111(12)
C9 0.0634(18) 0.0429(15) 0.0347(14) -0.0085(12) 0.0136(13) -0.0241(14)
C10 0.0467(15) 0.0303(14) 0.0331(13) -0.0007(10) -0.0021(11) -0.0022(11)
C11 0.0332(13) 0.0329(13) 0.0286(12) 0.0013(10) -0.0015(10) -0.0016(10)
C12 0.0406(14) 0.0471(15) 0.0368(13) -0.0062(12) 0.0045(11) 0.0001(12)
C13 0.0439(15) 0.0606(19) 0.0421(15) 0.0051(14) 0.0104(12) -0.0069(14)
C14 0.0420(15) 0.0495(17) 0.0505(16) 0.0137(14) 0.0021(13) -0.0104(13)
C15 0.0419(15) 0.0317(14) 0.0496(15) 0.0021(11) -0.0007(12) -0.0043(11)
C16 0.0372(13) 0.0348(14) 0.0348(13) 0.0005(10) 0.0037(10) -0.0030(11)
C17 0.0349(13) 0.0410(14) 0.0301(12) -0.0007(11) 0.0041(10) -0.0078(11)
C18 0.0398(14) 0.0450(15) 0.0334(13) -0.0039(11) 0.0042(11) -0.0022(11)
C19 0.0417(14) 0.0568(17) 0.0310(13) -0.0060(12) 0.0065(11) -0.0012(13)
C20 0.0427(15) 0.0609(18) 0.0321(13) 0.0071(13) 0.0062(11) 0.0007(13)
C21 0.0448(16) 0.0498(16) 0.0422(15) 0.0083(13) 0.0069(12) 0.0036(13)
C22 0.0423(14) 0.0419(15) 0.0362(13) -0.0019(11) 0.0088(11) -0.0028(12)
O1 0.0800(15) 0.0641(14) 0.0388(11) -0.0103(10) 0.0253(10) -0.0215(11)
O2 0.0715(14) 0.0330(11) 0.0547(12) 0.0000(9) 0.0093(10) 0.0052(9)

loop_
_atom_type_symbol
_atom_type_description
_atom_type_scat_dispersion_real
_atom_type_scat_dispersion_imag
_atom_type_scat_source
C C 0.0033 0.0016 'International Tables Vol C Tables 4.2.6.8 and 6.1.1.4'
H H 0.0000 0.0000 'International Tables Vol C Tables 4.2.6.8 and 6.1.1.4'
N N 0.0061 0.0033 'International Tables Vol C Tables 4.2.6.8 and 6.1.1.4'
O O 0.0106 0.0060 'International Tables Vol C Tables 4.2.6.8 and 6.1.1.4'

loop_
_geom_angle_atom_site_label_1
_geom_angle_atom_site_label_2
_geom_angle_atom_site_label_3
_geom_angle
C5 N1 C1 120.6(3)
C5 N1 C9 123.1(2)
C1 N1 C9 116.2(3)
C2 C1 N1 120.8(3)
C2 C1 H1A 119.6
N1 C1 H1A 119.6
C1 C2 C3 120.7(3)
C1 C2 H2A 119.7
C3 C2 H2A 119.7
C4 C3 C2 118.7(3)
C4 C3 H3A 120.6
C2 C3 H3A 120.6
C3 C4 C5 122.2(3)
C3 C4 H4A 118.9
C5 C4 H4A 118.9
N1 C5 C6 119.0(3)
N1 C5 C4 116.8(2)
C6 C5 C4 124.1(3)
C5 C6 C7 119.3(2)
C5 C6 C10 118.7(2)
C7 C6 C10 121.8(2)
C8 C7 C6 120.4(2)
C8 C7 C17 119.1(2)
C6 C7 C17 120.4(2)
C7 C8 C9 123.0(3)
C7 C8 H8A 118.5
C9 C8 H8A 118.5
O1 C9 C8 126.3(3)
O1 C9 N1 118.9(2)
C8 C9 N1 114.8(2)
O2 C10 C11 119.5(2)
O2 C10 C6 122.4(2)
C11 C10 C6 118.0(2)
C16 C11 C12 118.9(2)
C16 C11 C10 122.2(2)
C12 C11 C10 118.8(2)
C13 C12 C11 120.3(3)
C13 C12 H12A 119.8
C11 C12 H12A 119.8
C14 C13 C12 120.0(3)
C14 C13 H13A 120.0
C12 C13 H13A 120.0
C13 C14 C15 120.3(3)
C13 C14 H14A 119.8
C15 C14 H14A 119.8
C16 C15 C14 119.8(3)
C16 C15 H15A 120.1
C14 C15 H15A 120.1
C15 C16 C11 120.6(2)
C15 C16 H16A 119.7
C11 C16 H16A 119.7
C18 C17 C22 118.7(2)
C18 C17 C7 120.3(2)
C22 C17 C7 120.9(2)
C17 C18 C19 120.7(3)
C17 C18 H18A 119.7
C19 C18 H18A 119.7
C20 C19 C18 120.0(2)
C20 C19 H19A 120.0
C18 C19 H19A 120.0
C19 C20 C21 119.8(2)
C19 C20 H20A 120.1
C21 C20 H20A 120.1
C20 C21 C22 120.6(3)
C20 C21 H21A 119.7
C22 C21 H21A 119.7
C21 C22 C17 120.2(2)
C21 C22 H22A 119.9
C17 C22 H22A 119.9

loop_
_geom_bond_atom_site_label_1
_geom_bond_atom_site_label_2
_geom_bond_distance
N1 C5 1.393(4)
N1 C1 1.393(3)
N1 C9 1.443(4)
C1 C2 1.345(5)
C1 H1A 0.9300
C2 C3 1.410(5)
C2 H2A 0.9300
C3 C4 1.354(4)
C3 H3A 0.9300
C4 C5 1.424(4)
C4 H4A 0.9300
C5 C6 1.404(3)
C6 C7 1.415(4)
C6 C10 1.488(4)
C7 C8 1.376(4)
C7 C17 1.492(3)
C8 C9 1.414(4)
C8 H8A 0.9300
C9 O1 1.236(3)
C10 O2 1.227(3)
C10 C11 1.486(3)
C11 C16 1.389(3)
C11 C12 1.398(3)
C12 C13 1.381(4)
C12 H12A 0.9300
C13 C14 1.374(4)
C13 H13A 0.9300
C14 C15 1.386(4)
C14 H14A 0.9300
C15 C16 1.380(3)
C15 H15A 0.9300
C16 H16A 0.9300
C17 C18 1.392(3)
C17 C22 1.394(4)
C18 C19 1.393(3)
C18 H18A 0.9300
C19 C20 1.377(4)
C19 H19A 0.9300
C20 C21 1.382(4)
C20 H20A 0.9300
C21 C22 1.387(4)
C21 H21A 0.9300
C22 H22A 0.9300

loop_
_geom_torsion_atom_site_label_1
_geom_torsion_atom_site_label_2
_geom_torsion_atom_site_label_3
_geom_torsion_atom_site_label_4
_geom_torsion
C5 N1 C1 C2 0.5(4)
C9 N1 C1 C2 -179.3(2)
N1 C1 C2 C3 -1.0(4)
C1 C2 C3 C4 -0.1(4)
C2 C3 C4 C5 1.7(4)
C1 N1 C5 C6 -178.9(2)
C9 N1 C5 C6 0.9(3)
C1 N1 C5 C4 1.1(3)
C9 N1 C5 C4 -179.2(2)
C3 C4 C5 N1 -2.2(4)
C3 C4 C5 C6 177.7(2)
N1 C5 C6 C7 4.2(3)
C4 C5 C6 C7 -175.7(2)
N1 C5 C6 C10 -171.1(2)
C4 C5 C6 C10 8.9(4)
C5 C6 C7 C8 -4.5(4)
C10 C6 C7 C8 170.7(2)
C5 C6 C7 C17 171.9(2)
C10 C6 C7 C17 -12.9(3)
C6 C7 C8 C9 -0.4(4)
C17 C7 C8 C9 -176.9(2)
C7 C8 C9 O1 -176.1(3)
C7 C8 C9 N1 5.1(4)
C5 N1 C9 O1 175.8(2)
C1 N1 C9 O1 -4.5(3)
C5 N1 C9 C8 -5.4(3)
C1 N1 C9 C8 174.4(2)
C5 C6 C10 O2 -55.4(3)
C7 C6 C10 O2 129.4(3)
C5 C6 C10 C11 121.1(2)
C7 C6 C10 C11 -54.1(3)
O2 C10 C11 C16 161.6(2)
C6 C10 C11 C16 -15.0(3)
O2 C10 C11 C12 -14.5(3)
C6 C10 C11 C12 168.8(2)
C16 C11 C12 C13 0.2(4)
C10 C11 C12 C13 176.4(2)
C11 C12 C13 C14 0.8(4)
C12 C13 C14 C15 -1.4(4)
C13 C14 C15 C16 0.9(4)
C14 C15 C16 C11 0.1(4)
C12 C11 C16 C15 -0.7(4)
C10 C11 C16 C15 -176.8(2)
C8 C7 C17 C18 132.4(3)
C6 C7 C17 C18 -44.0(3)
C8 C7 C17 C22 -44.6(3)
C6 C7 C17 C22 138.9(2)
C22 C17 C18 C19 0.6(4)
C7 C17 C18 C19 -176.5(2)
C17 C18 C19 C20 -0.5(4)
C18 C19 C20 C21 -0.2(4)
C19 C20 C21 C22 0.8(4)
C20 C21 C22 C17 -0.7(4)
C18 C17 C22 C21 0.0(4)
C7 C17 C22 C21 177.1(2)
